data_7105321
loop_
_publ_author_name
'Traut, Stephan'
'von H\"anisch, Carsten'

_publ_section_title
;
 Synthesis of molecular lead-pnictogen compounds including
 [Pb4(SbSiiPr3)6], the first structurally characterised compound with a
 lead-antimony bond.
;
_journal_issue 9
_journal_name_full 'Chemical communications (Cambridge, England)'
_journal_page_first 1538
_journal_page_last 1540
_journal_paper_doi 10.1039/b921473a
_journal_volume 46
_journal_year 2010
_chemical_formula_sum 'C64 H108 As4 O2 Pb4 Si4'
_chemical_formula_weight 2150.30
_chemical_name_systematic
;
?
;
_space_group_IT_number 2
_symmetry_cell_setting triclinic
_symmetry_space_group_name_Hall '-P 1'
_symmetry_space_group_name_H-M 'P -1'
_atom_sites_solution_hydrogens geom
_atom_sites_solution_primary direct
_atom_sites_solution_secondary difmap
_audit_creation_method SHELXL-97
_cell_angle_alpha 66.81(3)
_cell_angle_beta 71.53(3)
_cell_angle_gamma 81.69(3)
_cell_formula_units_Z 2
_cell_length_a 14.324(3)
_cell_length_b 16.404(3)
_cell_length_c 18.630(4)
_cell_measurement_reflns_used 758
_cell_measurement_temperature 180(2)
_cell_measurement_theta_max 26.08
_cell_measurement_theta_min 1.32
_cell_volume 3815.5(13)
_computing_structure_refinement 'SHELXL-97 (Sheldrick, 1997)'
_computing_structure_solution 'SHELXS-97 (Sheldrick, 1990)'
_diffrn_ambient_temperature 180(2)
_diffrn_detector_area_resol_mean 6.67
_diffrn_measured_fraction_theta_full 0.930
_diffrn_measured_fraction_theta_max 0.930
_diffrn_measurement_device_type 'STOE IPDS 2'
_diffrn_measurement_method 'rotation method'
_diffrn_radiation_monochromator graphite
_diffrn_radiation_source 'fine-focus sealed tube'
_diffrn_radiation_type MoK\a
_diffrn_radiation_wavelength 0.71073
_diffrn_reflns_av_R_equivalents 0.0557
_diffrn_reflns_av_sigmaI/netI 0.0517
_diffrn_reflns_limit_h_max 17
_diffrn_reflns_limit_h_min -17
_diffrn_reflns_limit_k_max 18
_diffrn_reflns_limit_k_min -19
_diffrn_reflns_limit_l_max 22
_diffrn_reflns_limit_l_min -18
_diffrn_reflns_number 22737
_diffrn_reflns_theta_full 25.64
_diffrn_reflns_theta_max 25.64
_diffrn_reflns_theta_min 1.24
_exptl_absorpt_coefficient_mu 10.619
_exptl_absorpt_correction_T_max 0.6000
_exptl_absorpt_correction_T_min 0.0810
_exptl_absorpt_correction_type integration
_exptl_crystal_colour orange
_exptl_crystal_density_diffrn 1.872
_exptl_crystal_density_method 'not measured'
_exptl_crystal_description plate
_exptl_crystal_F_000 2048
_exptl_crystal_size_max 0.500
_exptl_crystal_size_mid 0.283
_exptl_crystal_size_min 0.030
_refine_diff_density_max 1.386
_refine_diff_density_min -2.817
_refine_diff_density_rms 0.204
_refine_ls_extinction_method none
_refine_ls_goodness_of_fit_ref 0.869
_refine_ls_hydrogen_treatment constr
_refine_ls_matrix_type full
_refine_ls_number_parameters 653
_refine_ls_number_reflns 13420
_refine_ls_number_restraints 0
_refine_ls_restrained_S_all 0.869
_refine_ls_R_factor_all 0.0538
_refine_ls_R_factor_gt 0.0430
_refine_ls_shift/su_max 0.010
_refine_ls_shift/su_mean 0.001
_refine_ls_structure_factor_coef Fsqd
_refine_ls_weighting_details 'calc w=1/[\s^2^(Fo^2^)+(0.1000P)^2^+0.0000P] where P=(Fo^2^+2Fc^2^)/3'
_refine_ls_weighting_scheme calc
_refine_ls_wR_factor_gt 0.1123
_refine_ls_wR_factor_ref 0.1208
_reflns_number_gt 11090
_reflns_number_total 13420
_reflns_threshold_expression >2sigma(I)
_cod_data_source_file b921473a.txt
_cod_data_source_block e:\traut\crystal\st128\p-1
_cod_original_sg_symbol_H-M P-1
_cod_database_code 7105321

loop_
_symmetry_equiv_pos_as_xyz
'x, y, z'
'-x, -y, -z'

loop_
_atom_site_label
_atom_site_type_symbol
_atom_site_fract_x
_atom_site_fract_y
_atom_site_fract_z
_atom_site_U_iso_or_equiv
_atom_site_adp_type
_atom_site_occupancy
_atom_site_symmetry_multiplicity
_atom_site_calc_flag
_atom_site_refinement_flags
_atom_site_disorder_assembly
_atom_site_disorder_group
Si1 Si -0.22387(16) -0.32875(14) 0.00843(11) 0.0324(4) Uani 1 1 d . . .
Si2 Si -0.12849(16) -0.62000(14) 0.40921(11) 0.0309(4) Uani 1 1 d . . .
Si3 Si -0.36491(16) -0.16933(14) 0.35578(12) 0.0329(4) Uani 1 1 d . . .
Si4 Si 0.16322(16) -0.21324(15) 0.12333(13) 0.0355(5) Uani 1 1 d . . .
As1 As -0.18982(6) -0.34232(5) 0.12854(4) 0.03282(17) Uani 1 1 d . . .
As2 As -0.13996(6) -0.47073(5) 0.32393(4) 0.03282(17) Uani 1 1 d . . .
As3 As -0.24763(6) -0.25225(5) 0.28992(4) 0.03325(17) Uani 1 1 d . . .
As4 As 0.00685(6) -0.27693(5) 0.17898(4) 0.03445(18) Uani 1 1 d . . .
Pb1 Pb -0.31869(2) -0.40267(2) 0.289249(17) 0.03642(9) Uani 1 1 d . . .
Pb2 Pb -0.01995(2) -0.43529(2) 0.163886(16) 0.03532(9) Uani 1 1 d . . .
Pb3 Pb -0.08405(2) -0.32856(2) 0.347687(17) 0.03790(9) Uani 1 1 d . . .
Pb4 Pb -0.14867(2) -0.176960(19) 0.122158(16) 0.03677(9) Uani 1 1 d . . .
O1 O 0.1034(8) -0.0511(8) 0.4456(6) 0.100(3) Uiso 1 1 d . . .
O2 O 0.4880(16) 0.1741(14) 0.2485(13) 0.192(7) Uiso 1 1 d . . .
C1 C -0.2782(7) -0.4360(6) 0.0250(5) 0.045(2) Uani 1 1 d . . .
C2 C -0.3677(11) -0.4579(10) 0.1008(9) 0.098(5) Uani 1 1 d . . .
H2A H -0.4166 -0.4092 0.0927 0.118 Uiso 1 1 calc R . .
H2B H -0.3469 -0.4656 0.1484 0.118 Uiso 1 1 calc R . .
H2C H -0.3968 -0.5128 0.1096 0.118 Uiso 1 1 calc R . .
C3 C -0.2056(10) -0.5142(7) 0.0419(9) 0.076(3) Uani 1 1 d . . .
H3C H -0.2360 -0.5682 0.0501 0.092 Uiso 1 1 calc R . .
H3B H -0.1879 -0.5221 0.0910 0.092 Uiso 1 1 calc R . .
H3A H -0.1462 -0.5025 -0.0046 0.092 Uiso 1 1 calc R . .
C4 C -0.3120(13) -0.4329(9) -0.0463(8) 0.093(5) Uani 1 1 d . . .
H4A H -0.2560 -0.4191 -0.0956 0.111 Uiso 1 1 calc R . .
H4B H -0.3636 -0.3869 -0.0554 0.111 Uiso 1 1 calc R . .
H4C H -0.3379 -0.4906 -0.0336 0.111 Uiso 1 1 calc R . .
C5 C -0.1044(7) -0.2937(6) -0.0788(5) 0.044(2) Uani 1 1 d . . .
C6 C -0.0170(9) -0.3532(11) -0.0581(6) 0.095(5) Uani 1 1 d . . .
H6A H -0.0299 -0.4146 -0.0475 0.114 Uiso 1 1 calc R . .
H6B H -0.0073 -0.3500 -0.0095 0.114 Uiso 1 1 calc R . .
H6C H 0.0424 -0.3333 -0.1040 0.114 Uiso 1 1 calc R . .
C7 C -0.0820(11) -0.1999(10) -0.0942(7) 0.088(4) Uani 1 1 d . . .
H7A H -0.0746 -0.1975 -0.0445 0.106 Uiso 1 1 calc R . .
H7B H -0.1361 -0.1598 -0.1097 0.106 Uiso 1 1 calc R . .
H7C H -0.0207 -0.1815 -0.1383 0.106 Uiso 1 1 calc R . .
C8 C -0.1095(9) -0.2959(10) -0.1584(6) 0.074(4) Uani 1 1 d . . .
H8A H -0.1628 -0.2561 -0.1758 0.088 Uiso 1 1 calc R . .
H8B H -0.1221 -0.3565 -0.1503 0.088 Uiso 1 1 calc R . .
H8C H -0.0468 -0.2766 -0.2004 0.088 Uiso 1 1 calc R . .
C9 C -0.3199(6) -0.2359(5) -0.0097(5) 0.0380(18) Uani 1 1 d . . .
C10 C -0.3683(6) -0.2002(6) 0.0491(5) 0.0390(18) Uani 1 1 d . . .
H10A H -0.3534 -0.2236 0.0997 0.047 Uiso 1 1 calc R . .
C11 C -0.4370(7) -0.1322(6) 0.0365(5) 0.047(2) Uani 1 1 d . . .
H11A H -0.4680 -0.1089 0.0778 0.056 Uiso 1 1 calc R . .
C12 C -0.4610(7) -0.0978(6) -0.0364(6) 0.046(2) Uani 1 1 d . . .
H12A H -0.5078 -0.0504 -0.0455 0.055 Uiso 1 1 calc R . .
C13 C -0.4168(8) -0.1327(7) -0.0954(6) 0.055(3) Uani 1 1 d . . .
H13A H -0.4342 -0.1107 -0.1449 0.066 Uiso 1 1 calc R . .
C14 C -0.3460(7) -0.2005(7) -0.0819(6) 0.051(2) Uani 1 1 d . . .
H14A H -0.3146 -0.2233 -0.1236 0.062 Uiso 1 1 calc R . .
C15 C -0.2221(7) -0.6389(6) 0.5140(5) 0.042(2) Uani 1 1 d . . .
C16 C -0.2379(8) -0.7386(6) 0.5668(5) 0.059(3) Uani 1 1 d . . .
H16A H -0.1752 -0.7671 0.5753 0.071 Uiso 1 1 calc R . .
H16B H -0.2628 -0.7667 0.5391 0.071 Uiso 1 1 calc R . .
H16C H -0.2857 -0.7451 0.6197 0.071 Uiso 1 1 calc R . .
C17 C -0.1883(8) -0.5958(8) 0.5602(5) 0.059(3) Uani 1 1 d . . .
H17C H -0.2369 -0.6058 0.6134 0.070 Uiso 1 1 calc R . .
H17B H -0.1817 -0.5319 0.5289 0.070 Uiso 1 1 calc R . .
H17A H -0.1246 -0.6218 0.5682 0.070 Uiso 1 1 calc R . .
C18 C -0.3210(7) -0.5971(7) 0.5024(5) 0.057(3) Uani 1 1 d . . .
H18C H -0.3689 -0.6064 0.5558 0.069 Uiso 1 1 calc R . .
H18B H -0.3444 -0.6246 0.4733 0.069 Uiso 1 1 calc R . .
H18A H -0.3135 -0.5333 0.4707 0.069 Uiso 1 1 calc R . .
C19 C 0.0063(6) -0.6456(6) 0.4106(4) 0.0372(18) Uani 1 1 d . . .
C20 C 0.0197(7) -0.7346(6) 0.4795(5) 0.046(2) Uani 1 1 d . . .
H20A H -0.0035 -0.7834 0.4721 0.055 Uiso 1 1 calc R . .
H20B H -0.0185 -0.7320 0.5325 0.055 Uiso 1 1 calc R . .
H20C H 0.0895 -0.7446 0.4773 0.055 Uiso 1 1 calc R . .
C21 C 0.0686(7) -0.6524(7) 0.3282(5) 0.050(2) Uani 1 1 d . . .
H21A H 0.0638 -0.5961 0.2837 0.060 Uiso 1 1 calc R . .
H21B H 0.0438 -0.7002 0.3206 0.060 Uiso 1 1 calc R . .
H21C H 0.1375 -0.6653 0.3283 0.060 Uiso 1 1 calc R . .
C22 C 0.0500(7) -0.5714(6) 0.4196(5) 0.046(2) Uani 1 1 d . . .
H22A H 0.0117 -0.5641 0.4707 0.055 Uiso 1 1 calc R . .
H22B H 0.0477 -0.5158 0.3736 0.055 Uiso 1 1 calc R . .
H22C H 0.1185 -0.5869 0.4203 0.055 Uiso 1 1 calc R . .
C23 C -0.1613(6) -0.6880(5) 0.3580(5) 0.0353(17) Uani 1 1 d . . .
C24 C -0.1543(7) -0.7828(6) 0.3918(6) 0.049(2) Uani 1 1 d . . .
H24A H -0.1357 -0.8117 0.4406 0.059 Uiso 1 1 calc R . .
C25 C -0.1748(8) -0.8327(6) 0.3532(7) 0.056(2) Uani 1 1 d . . .
H25A H -0.1701 -0.8956 0.3763 0.068 Uiso 1 1 calc R . .
C26 C -0.2022(7) -0.7918(7) 0.2814(6) 0.054(2) Uani 1 1 d . . .
H26A H -0.2147 -0.8262 0.2547 0.065 Uiso 1 1 calc R . .
C27 C -0.2108(6) -0.7013(6) 0.2501(5) 0.043(2) Uani 1 1 d . . .
H27A H -0.2315 -0.6727 0.2021 0.051 Uiso 1 1 calc R . .
C28 C -0.1895(6) -0.6502(5) 0.2875(4) 0.0356(17) Uani 1 1 d . . .
H28A H -0.1946 -0.5874 0.2636 0.043 Uiso 1 1 calc R . .
C29 C -0.2963(6) -0.0863(6) 0.3688(5) 0.0411(19) Uani 1 1 d . . .
C30 C -0.2460(8) -0.1384(7) 0.4357(7) 0.059(3) Uani 1 1 d . . .
H30A H -0.1994 -0.1823 0.4194 0.071 Uiso 1 1 calc R . .
H30B H -0.2958 -0.1687 0.4867 0.071 Uiso 1 1 calc R . .
H30C H -0.2105 -0.0973 0.4438 0.071 Uiso 1 1 calc R . .
C31 C -0.2157(9) -0.0411(7) 0.2911(6) 0.066(3) Uani 1 1 d . . .
H31A H -0.2451 -0.0086 0.2465 0.079 Uiso 1 1 calc R . .
H31B H -0.1686 -0.0859 0.2772 0.079 Uiso 1 1 calc R . .
H31C H -0.1815 0.0004 0.2998 0.079 Uiso 1 1 calc R . .
C32 C -0.3655(8) -0.0150(7) 0.3944(7) 0.063(3) Uani 1 1 d . . .
H32A H -0.4150 -0.0438 0.4462 0.076 Uiso 1 1 calc R . .
H32B H -0.3985 0.0190 0.3524 0.076 Uiso 1 1 calc R . .
H32C H -0.3270 0.0250 0.4010 0.076 Uiso 1 1 calc R . .
C33 C -0.4563(6) -0.1180(6) 0.2922(5) 0.0419(19) Uani 1 1 d . . .
C34 C -0.4080(7) -0.0471(7) 0.2109(5) 0.055(3) Uani 1 1 d . . .
H34A H -0.3522 -0.0735 0.1801 0.066 Uiso 1 1 calc R . .
H34B H -0.3845 0.0000 0.2204 0.066 Uiso 1 1 calc R . .
H34C H -0.4560 -0.0221 0.1799 0.066 Uiso 1 1 calc R . .
C35 C -0.4903(7) -0.1914(7) 0.2746(6) 0.049(2) Uani 1 1 d . . .
H35A H -0.5223 -0.2380 0.3261 0.059 Uiso 1 1 calc R . .
H35B H -0.4332 -0.2169 0.2441 0.059 Uiso 1 1 calc R . .
H35C H -0.5371 -0.1660 0.2423 0.059 Uiso 1 1 calc R . .
C36 C -0.5500(7) -0.0783(7) 0.3362(6) 0.057(3) Uani 1 1 d . . .
H36C H -0.5932 -0.0533 0.3007 0.068 Uiso 1 1 calc R . .
H36B H -0.5320 -0.0315 0.3493 0.068 Uiso 1 1 calc R . .
H36A H -0.5845 -0.1250 0.3866 0.068 Uiso 1 1 calc R . .
C37 C -0.4323(6) -0.2500(6) 0.4612(4) 0.0389(18) Uani 1 1 d . . .
C38 C -0.4031(7) -0.3382(6) 0.4914(5) 0.046(2) Uani 1 1 d . . .
H38A H -0.3492 -0.3599 0.4579 0.055 Uiso 1 1 calc R . .
C39 C -0.4489(9) -0.3949(6) 0.5675(5) 0.056(3) Uani 1 1 d . . .
H39A H -0.4269 -0.4550 0.5862 0.068 Uiso 1 1 calc R . .
C40 C -0.5286(8) -0.3645(8) 0.6183(5) 0.057(3) Uani 1 1 d . . .
H40A H -0.5622 -0.4038 0.6710 0.068 Uiso 1 1 calc R . .
C41 C -0.5565(7) -0.2773(7) 0.5902(5) 0.051(2) Uani 1 1 d . . .
H41A H -0.6094 -0.2554 0.6243 0.061 Uiso 1 1 calc R . .
C42 C -0.5100(7) -0.2209(7) 0.5142(5) 0.048(2) Uani 1 1 d . . .
H42A H -0.5307 -0.1604 0.4967 0.058 Uiso 1 1 calc R . .
C43 C 0.1542(7) -0.1126(6) 0.1543(6) 0.047(2) Uani 1 1 d . . .
C44 C 0.1523(10) -0.1480(8) 0.2440(7) 0.068(3) Uani 1 1 d . . .
H44A H 0.2130 -0.1824 0.2507 0.082 Uiso 1 1 calc R . .
H44B H 0.0954 -0.1862 0.2772 0.082 Uiso 1 1 calc R . .
H44C H 0.1473 -0.0982 0.2617 0.082 Uiso 1 1 calc R . .
C45 C 0.0605(9) -0.0577(8) 0.1452(8) 0.070(3) Uani 1 1 d . . .
H45A H 0.0031 -0.0947 0.1796 0.083 Uiso 1 1 calc R . .
H45B H 0.0601 -0.0353 0.0881 0.083 Uiso 1 1 calc R . .
H45C H 0.0579 -0.0075 0.1619 0.083 Uiso 1 1 calc R . .
C46 C 0.2432(8) -0.0480(7) 0.1031(8) 0.066(3) Uani 1 1 d . . .
H46A H 0.2461 -0.0252 0.0453 0.080 Uiso 1 1 calc R . .
H46B H 0.3048 -0.0803 0.1105 0.080 Uiso 1 1 calc R . .
H46C H 0.2343 0.0016 0.1215 0.080 Uiso 1 1 calc R . .
C47 C 0.2031(7) -0.1873(6) 0.0073(5) 0.048(2) Uani 1 1 d . . .
C48 C 0.1957(10) -0.2713(8) -0.0060(6) 0.070(3) Uani 1 1 d . . .
H48A H 0.1277 -0.2915 0.0183 0.084 Uiso 1 1 calc R . .
H48B H 0.2394 -0.3175 0.0197 0.084 Uiso 1 1 calc R . .
H48C H 0.2153 -0.2592 -0.0646 0.084 Uiso 1 1 calc R . .
C49 C 0.3106(9) -0.1569(9) -0.0317(7) 0.073(3) Uani 1 1 d . . .
H49C H 0.3291 -0.1441 -0.0903 0.088 Uiso 1 1 calc R . .
H49B H 0.3540 -0.2039 -0.0068 0.088 Uiso 1 1 calc R . .
H49A H 0.3170 -0.1032 -0.0227 0.088 Uiso 1 1 calc R . .
C50 C 0.1378(9) -0.1166(7) -0.0362(6) 0.064(3) Uani 1 1 d . . .
H50A H 0.1403 -0.0618 -0.0277 0.077 Uiso 1 1 calc R . .
H50B H 0.0699 -0.1370 -0.0143 0.077 Uiso 1 1 calc R . .
H50C H 0.1611 -0.1054 -0.0946 0.077 Uiso 1 1 calc R . .
C51 C 0.2510(6) -0.3000(6) 0.1694(5) 0.0397(18) Uani 1 1 d . . .
C52 C 0.2279(7) -0.3900(6) 0.2076(6) 0.052(2) Uani 1 1 d . . .
H52A H 0.1653 -0.4072 0.2119 0.063 Uiso 1 1 calc R . .
C53 C 0.2930(8) -0.4549(7) 0.2395(6) 0.057(3) Uani 1 1 d . . .
H53A H 0.2754 -0.5155 0.2646 0.069 Uiso 1 1 calc R . .
C54 C 0.3838(7) -0.4304(8) 0.2342(6) 0.061(3) Uani 1 1 d . . .
H54A H 0.4291 -0.4743 0.2558 0.073 Uiso 1 1 calc R . .
C55 C 0.4086(8) -0.3432(8) 0.1982(7) 0.067(3) Uani 1 1 d . . .
H55A H 0.4710 -0.3265 0.1951 0.080 Uiso 1 1 calc R . .
C56 C 0.3438(7) -0.2798(7) 0.1665(7) 0.060(3) Uani 1 1 d . . .
H56A H 0.3629 -0.2195 0.1415 0.072 Uiso 1 1 calc R . .
C57 C 0.1884(15) -0.0012(14) 0.4132(11) 0.121(6) Uiso 1 1 d . . .
H57A H 0.2482 -0.0398 0.4094 0.146 Uiso 1 1 calc R . .
H57B H 0.1892 0.0322 0.4471 0.146 Uiso 1 1 calc R . .
C58 C 0.1824(15) 0.0621(14) 0.3281(12) 0.127(6) Uiso 1 1 d . . .
H58B H 0.2048 0.1218 0.3155 0.152 Uiso 1 1 calc R . .
H58A H 0.2237 0.0394 0.2859 0.152 Uiso 1 1 calc R . .
C59 C 0.0805(11) 0.0655(11) 0.3313(9) 0.091(4) Uiso 1 1 d . . .
H59A H 0.0738 0.0677 0.2793 0.109 Uiso 1 1 calc R . .
H59B H 0.0468 0.1184 0.3420 0.109 Uiso 1 1 calc R . .
C60 C 0.0387(12) -0.0161(11) 0.3985(9) 0.093(4) Uiso 1 1 d . . .
H60A H -0.0261 -0.0028 0.4321 0.112 Uiso 1 1 calc R . .
H60B H 0.0291 -0.0594 0.3766 0.112 Uiso 1 1 calc R . .
C61 C 0.373(2) 0.2642(17) 0.2973(15) 0.161(9) Uiso 1 1 d . . .
H61A H 0.3578 0.2869 0.3418 0.193 Uiso 1 1 calc R . .
H61B H 0.3109 0.2612 0.2857 0.193 Uiso 1 1 calc R . .
C62 C 0.4233(16) 0.1756(14) 0.3193(12) 0.129(6) Uiso 1 1 d . . .
H62A H 0.4584 0.1680 0.3597 0.155 Uiso 1 1 calc R . .
H62B H 0.3752 0.1276 0.3426 0.155 Uiso 1 1 calc R . .
C63 C 0.4459(17) 0.3216(15) 0.2224(13) 0.134(7) Uiso 1 1 d . . .
H63A H 0.4137 0.3557 0.1792 0.160 Uiso 1 1 calc R . .
H63B H 0.4750 0.3637 0.2350 0.160 Uiso 1 1 calc R . .
C64 C 0.519(2) 0.2629(18) 0.1971(16) 0.167(9) Uiso 1 1 d . . .
H64A H 0.5829 0.2730 0.2021 0.201 Uiso 1 1 calc R . .
H64B H 0.5274 0.2730 0.1395 0.201 Uiso 1 1 calc R . .

loop_
_atom_site_aniso_label
_atom_site_aniso_U_11
_atom_site_aniso_U_22
_atom_site_aniso_U_33
_atom_site_aniso_U_23
_atom_site_aniso_U_13
_atom_site_aniso_U_12
Si1 0.0391(11) 0.0301(11) 0.0309(9) -0.0137(8) -0.0123(8) 0.0034(8)
Si2 0.0379(11) 0.0265(10) 0.0284(9) -0.0094(8) -0.0099(8) -0.0025(8)
Si3 0.0347(11) 0.0294(11) 0.0326(9) -0.0126(8) -0.0063(8) 0.0006(8)
Si4 0.0312(10) 0.0316(11) 0.0387(10) -0.0086(9) -0.0065(8) -0.0067(8)
As1 0.0379(4) 0.0328(4) 0.0283(3) -0.0108(3) -0.0115(3) 0.0003(3)
As2 0.0393(4) 0.0251(4) 0.0317(3) -0.0065(3) -0.0115(3) -0.0022(3)
As3 0.0347(4) 0.0312(4) 0.0323(3) -0.0130(3) -0.0072(3) 0.0019(3)
As4 0.0315(4) 0.0303(4) 0.0382(4) -0.0103(3) -0.0069(3) -0.0046(3)
Pb1 0.03525(16) 0.03394(17) 0.03721(15) -0.01030(12) -0.00880(11) -0.00418(12)
Pb2 0.03865(16) 0.03122(16) 0.03472(14) -0.01233(12) -0.00986(11) 0.00230(12)
Pb3 0.04500(18) 0.03599(17) 0.03765(15) -0.01516(12) -0.01657(12) -0.00057(13)
Pb4 0.04154(17) 0.02870(16) 0.03481(15) -0.00764(12) -0.00956(12) -0.00020(12)
C1 0.052(5) 0.039(5) 0.047(4) -0.016(4) -0.016(4) -0.005(4)
C2 0.089(10) 0.100(11) 0.113(10) -0.062(9) 0.017(8) -0.062(9)
C3 0.096(9) 0.038(6) 0.108(9) -0.032(6) -0.044(8) 0.009(6)
C4 0.156(15) 0.062(8) 0.094(9) -0.030(7) -0.074(10) -0.014(8)
C5 0.054(5) 0.044(5) 0.033(4) -0.011(3) -0.018(4) 0.003(4)
C6 0.056(7) 0.135(12) 0.040(5) 0.006(6) -0.002(5) 0.024(7)
C7 0.094(10) 0.089(10) 0.070(7) -0.045(7) 0.030(6) -0.041(8)
C8 0.066(7) 0.114(11) 0.043(5) -0.036(6) -0.011(5) -0.001(7)
C9 0.039(4) 0.032(4) 0.044(4) -0.013(3) -0.015(3) 0.000(3)
C10 0.042(4) 0.037(4) 0.045(4) -0.019(4) -0.019(3) 0.005(3)
C11 0.050(5) 0.039(5) 0.052(5) -0.021(4) -0.010(4) 0.004(4)
C12 0.045(5) 0.036(5) 0.062(5) -0.019(4) -0.025(4) 0.010(4)
C13 0.060(6) 0.051(6) 0.055(5) -0.010(4) -0.033(5) 0.006(5)
C14 0.057(6) 0.056(6) 0.056(5) -0.033(4) -0.029(4) 0.021(4)
C15 0.050(5) 0.040(5) 0.032(4) -0.009(3) -0.010(3) -0.006(4)
C16 0.060(6) 0.045(5) 0.042(4) 0.004(4) 0.001(4) -0.007(4)
C17 0.061(6) 0.077(7) 0.042(4) -0.030(5) -0.006(4) -0.008(5)
C18 0.042(5) 0.066(6) 0.042(4) -0.004(4) -0.005(4) 0.002(4)
C19 0.042(4) 0.039(4) 0.032(3) -0.009(3) -0.015(3) -0.005(3)
C20 0.048(5) 0.045(5) 0.048(4) -0.014(4) -0.026(4) 0.009(4)
C21 0.044(5) 0.058(6) 0.044(4) -0.022(4) -0.010(4) 0.013(4)
C22 0.047(5) 0.041(5) 0.053(5) -0.017(4) -0.018(4) -0.003(4)
C23 0.041(4) 0.029(4) 0.040(4) -0.011(3) -0.018(3) -0.002(3)
C24 0.066(6) 0.031(4) 0.063(5) -0.019(4) -0.032(5) 0.000(4)
C25 0.068(6) 0.033(5) 0.084(7) -0.030(5) -0.032(5) 0.000(4)
C26 0.055(6) 0.057(6) 0.063(5) -0.029(5) -0.020(4) -0.010(5)
C27 0.047(5) 0.045(5) 0.039(4) -0.017(4) -0.008(3) -0.015(4)
C28 0.046(4) 0.033(4) 0.030(3) -0.013(3) -0.006(3) -0.014(3)
C29 0.040(4) 0.035(4) 0.052(4) -0.019(4) -0.012(4) -0.005(3)
C30 0.067(7) 0.049(6) 0.078(6) -0.036(5) -0.025(5) -0.009(5)
C31 0.086(8) 0.043(6) 0.068(6) -0.031(5) -0.001(5) -0.019(5)
C32 0.061(6) 0.048(6) 0.092(7) -0.052(6) -0.002(5) -0.006(5)
C33 0.040(4) 0.034(4) 0.047(4) -0.012(4) -0.014(3) 0.008(3)
C34 0.051(5) 0.060(6) 0.038(4) -0.004(4) -0.014(4) 0.006(4)
C35 0.044(5) 0.054(6) 0.059(5) -0.025(4) -0.024(4) 0.002(4)
C36 0.045(5) 0.064(6) 0.056(5) -0.021(5) -0.014(4) 0.014(5)
C37 0.040(4) 0.042(5) 0.030(3) -0.010(3) -0.006(3) -0.004(3)
C38 0.062(6) 0.036(5) 0.035(4) -0.009(4) -0.009(4) -0.009(4)
C39 0.089(8) 0.034(5) 0.043(4) -0.012(4) -0.020(5) 0.006(5)
C40 0.059(6) 0.069(7) 0.036(4) -0.015(4) -0.002(4) -0.021(5)
C41 0.051(5) 0.061(6) 0.032(4) -0.015(4) 0.000(4) -0.014(4)
C42 0.050(5) 0.053(6) 0.040(4) -0.017(4) -0.013(4) 0.004(4)
C43 0.042(5) 0.036(5) 0.062(5) -0.018(4) -0.011(4) -0.005(4)
C44 0.089(8) 0.057(7) 0.080(7) -0.046(6) -0.027(6) 0.001(6)
C45 0.061(7) 0.052(6) 0.111(9) -0.043(6) -0.031(6) 0.006(5)
C46 0.053(6) 0.045(6) 0.101(8) -0.029(6) -0.013(6) -0.017(5)
C47 0.047(5) 0.044(5) 0.039(4) -0.006(4) -0.001(4) -0.018(4)
C48 0.100(9) 0.065(7) 0.042(5) -0.019(5) -0.004(5) -0.031(6)
C49 0.062(7) 0.083(8) 0.060(6) -0.014(6) -0.002(5) -0.031(6)
C50 0.075(7) 0.056(6) 0.052(5) -0.007(5) -0.025(5) 0.002(5)
C51 0.037(4) 0.040(5) 0.043(4) -0.016(4) -0.007(3) -0.012(3)
C52 0.040(5) 0.041(5) 0.066(5) -0.011(4) -0.012(4) -0.007(4)
C53 0.054(6) 0.038(5) 0.066(6) -0.006(4) -0.019(5) 0.004(4)
C54 0.047(5) 0.065(7) 0.057(5) -0.008(5) -0.019(4) 0.011(5)
C55 0.040(5) 0.073(7) 0.089(7) -0.027(6) -0.024(5) -0.001(5)
C56 0.032(4) 0.055(6) 0.087(7) -0.016(5) -0.023(5) 0.000(4)

loop_
_atom_type_symbol
_atom_type_description
_atom_type_scat_dispersion_real
_atom_type_scat_dispersion_imag
_atom_type_scat_source
C C 0.0033 0.0016 'International Tables Vol C Tables 4.2.6.8 and 6.1.1.4'
H H 0.0000 0.0000 'International Tables Vol C Tables 4.2.6.8 and 6.1.1.4'
Si Si 0.0817 0.0704 'International Tables Vol C Tables 4.2.6.8 and 6.1.1.4'
As As 0.0499 2.0058 'International Tables Vol C Tables 4.2.6.8 and 6.1.1.4'
Pb Pb -3.3944 10.1111 'International Tables Vol C Tables 4.2.6.8 and 6.1.1.4'
O O 0.0106 0.0060 'International Tables Vol C Tables 4.2.6.8 and 6.1.1.4'

loop_
_geom_angle_atom_site_label_1
_geom_angle_atom_site_label_2
_geom_angle_atom_site_label_3
_geom_angle
_geom_angle_site_symmetry_1
_geom_angle_site_symmetry_3
_geom_angle_publ_flag
C9 Si1 C1 108.8(4) . . ?
C9 Si1 C5 109.1(4) . . ?
C1 Si1 C5 115.7(4) . . ?
C9 Si1 As1 106.4(3) . . ?
C1 Si1 As1 109.2(3) . . ?
C5 Si1 As1 107.1(3) . . ?
C23 Si2 C15 110.3(4) . . ?
C23 Si2 C19 108.8(4) . . ?
C15 Si2 C19 114.9(4) . . ?
C23 Si2 As2 105.7(2) . . ?
C15 Si2 As2 108.8(3) . . ?
C19 Si2 As2 107.8(3) . . ?
C37 Si3 C29 108.9(4) . . ?
C37 Si3 C33 109.5(4) . . ?
C29 Si3 C33 115.5(4) . . ?
C37 Si3 As3 107.6(3) . . ?
C29 Si3 As3 108.1(3) . . ?
C33 Si3 As3 107.0(3) . . ?
C51 Si4 C43 110.3(4) . . ?
C51 Si4 C47 108.1(4) . . ?
C43 Si4 C47 115.5(4) . . ?
C51 Si4 As4 107.0(3) . . ?
C43 Si4 As4 107.5(3) . . ?
C47 Si4 As4 108.0(3) . . ?
Si1 As1 Pb2 119.39(7) . . ?
Si1 As1 Pb4 111.16(7) . . ?
Pb2 As1 Pb4 98.42(4) . . ?
Si1 As1 Pb1 127.03(6) . . ?
Pb2 As1 Pb1 97.85(4) . . ?
Pb4 As1 Pb1 97.68(4) . . ?
Si2 As2 Pb3 123.58(6) . . ?
Si2 As2 Pb2 112.51(7) . . ?
Pb3 As2 Pb2 97.99(4) . . ?
Si2 As2 Pb1 119.49(7) . . ?
Pb3 As2 Pb1 100.16(4) . . ?
Pb2 As2 Pb1 98.45(4) . . ?
Si3 As3 Pb1 115.59(7) . . ?
Si3 As3 Pb3 119.40(6) . . ?
Pb1 As3 Pb3 99.90(3) . . ?
Si3 As3 Pb4 121.04(6) . . ?
Pb1 As3 Pb4 98.02(4) . . ?
Pb3 As3 Pb4 98.69(4) . . ?
Si4 As4 Pb4 118.15(6) . . ?
Si4 As4 Pb2 120.02(7) . . ?
Pb4 As4 Pb2 98.27(3) . . ?
Si4 As4 Pb3 119.24(7) . . ?
Pb4 As4 Pb3 99.12(4) . . ?
Pb2 As4 Pb3 97.52(4) . . ?
As2 Pb1 As3 79.40(3) . . ?
As2 Pb1 As1 80.80(4) . . ?
As3 Pb1 As1 81.14(4) . . ?
As1 Pb2 As2 81.49(4) . . ?
As1 Pb2 As4 81.14(3) . . ?
As2 Pb2 As4 81.35(4) . . ?
As2 Pb3 As3 79.40(3) . . ?
As2 Pb3 As4 81.32(4) . . ?
As3 Pb3 As4 80.39(4) . . ?
As4 Pb4 As1 81.18(3) . . ?
As4 Pb4 As3 80.45(4) . . ?
As1 Pb4 As3 81.40(4) . . ?
C60 O1 C57 111.8(12) . . ?
C62 O2 C64 108(2) . . ?
C3 C1 C2 106.5(10) . . ?
C3 C1 C4 107.3(10) . . ?
C2 C1 C4 107.8(11) . . ?
C3 C1 Si1 111.7(7) . . ?
C2 C1 Si1 108.8(7) . . ?
C4 C1 Si1 114.3(7) . . ?
C7 C5 C8 108.0(9) . . ?
C7 C5 C6 107.9(11) . . ?
C8 C5 C6 106.4(10) . . ?
C7 C5 Si1 108.8(7) . . ?
C8 C5 Si1 113.6(7) . . ?
C6 C5 Si1 111.9(6) . . ?
C10 C9 C14 116.4(8) . . ?
C10 C9 Si1 121.6(6) . . ?
C14 C9 Si1 122.0(7) . . ?
C11 C10 C9 122.4(8) . . ?
C10 C11 C12 119.9(9) . . ?
C13 C12 C11 119.7(8) . . ?
C12 C13 C14 119.4(8) . . ?
C9 C14 C13 122.2(9) . . ?
C17 C15 C18 108.3(9) . . ?
C17 C15 C16 108.5(8) . . ?
C18 C15 C16 107.9(8) . . ?
C17 C15 Si2 110.5(6) . . ?
C18 C15 Si2 109.3(5) . . ?
C16 C15 Si2 112.2(7) . . ?
C22 C19 C21 106.8(7) . . ?
C22 C19 C20 108.5(7) . . ?
C21 C19 C20 107.7(7) . . ?
C22 C19 Si2 111.8(6) . . ?
C21 C19 Si2 108.9(5) . . ?
C20 C19 Si2 112.8(6) . . ?
C28 C23 C24 117.1(8) . . ?
C28 C23 Si2 123.1(6) . . ?
C24 C23 Si2 119.8(6) . . ?
C25 C24 C23 120.2(8) . . ?
C24 C25 C26 121.0(9) . . ?
C27 C26 C25 118.7(9) . . ?
C26 C27 C28 121.0(8) . . ?
C23 C28 C27 122.0(8) . . ?
C31 C29 C30 107.2(8) . . ?
C31 C29 C32 109.3(8) . . ?
C30 C29 C32 108.2(8) . . ?
C31 C29 Si3 111.3(7) . . ?
C30 C29 Si3 107.8(6) . . ?
C32 C29 Si3 112.8(6) . . ?
C34 C33 C36 109.0(7) . . ?
C34 C33 C35 107.7(8) . . ?
C36 C33 C35 106.4(8) . . ?
C34 C33 Si3 111.1(6) . . ?
C36 C33 Si3 113.5(6) . . ?
C35 C33 Si3 108.8(5) . . ?
C38 C37 C42 116.4(7) . . ?
C38 C37 Si3 122.2(7) . . ?
C42 C37 Si3 121.3(7) . . ?
C39 C38 C37 122.2(9) . . ?
C38 C39 C40 120.0(9) . . ?
C41 C40 C39 118.3(8) . . ?
C42 C41 C40 121.3(9) . . ?
C41 C42 C37 121.7(9) . . ?
C45 C43 C44 108.5(9) . . ?
C45 C43 C46 107.2(8) . . ?
C44 C43 C46 108.4(9) . . ?
C45 C43 Si4 111.6(7) . . ?
C44 C43 Si4 107.6(6) . . ?
C46 C43 Si4 113.4(7) . . ?
C48 C47 C50 107.8(9) . . ?
C48 C47 C49 108.4(9) . . ?
C50 C47 C49 108.8(8) . . ?
C48 C47 Si4 108.4(6) . . ?
C50 C47 Si4 112.5(7) . . ?
C49 C47 Si4 111.0(7) . . ?
C56 C51 C52 115.3(8) . . ?
C56 C51 Si4 122.7(7) . . ?
C52 C51 Si4 121.9(6) . . ?
C53 C52 C51 122.6(9) . . ?
C54 C53 C52 119.1(9) . . ?
C55 C54 C53 120.1(9) . . ?
C54 C55 C56 120.2(10) . . ?
C55 C56 C51 122.7(10) . . ?
O1 C57 C58 104.0(15) . . ?
C59 C58 C57 105.5(16) . . ?
C58 C59 C60 105.4(14) . . ?
O1 C60 C59 108.2(14) . . ?
C62 C61 C63 104(2) . . ?
O2 C62 C61 105.4(19) . . ?
C64 C63 C61 106(2) . . ?
C63 C64 O2 108(2) . . ?

loop_
_geom_bond_atom_site_label_1
_geom_bond_atom_site_label_2
_geom_bond_distance
_geom_bond_site_symmetry_2
_geom_bond_publ_flag
Si1 C9 1.900(8) . ?
Si1 C1 1.900(10) . ?
Si1 C5 1.921(9) . ?
Si1 As1 2.358(2) . ?
Si2 C23 1.911(9) . ?
Si2 C15 1.921(8) . ?
Si2 C19 1.922(8) . ?
Si2 As2 2.352(2) . ?
Si3 C37 1.914(7) . ?
Si3 C29 1.917(9) . ?
Si3 C33 1.924(8) . ?
Si3 As3 2.351(2) . ?
Si4 C51 1.883(9) . ?
Si4 C43 1.929(10) . ?
Si4 C47 1.934(9) . ?
Si4 As4 2.353(2) . ?
As1 Pb2 2.7984(12) . ?
As1 Pb4 2.8077(11) . ?
As1 Pb1 2.8363(14) . ?
As2 Pb3 2.8026(11) . ?
As2 Pb2 2.8035(13) . ?
As2 Pb1 2.8055(11) . ?
As3 Pb1 2.8077(11) . ?
As3 Pb3 2.8113(12) . ?
As3 Pb4 2.8217(14) . ?
As4 Pb4 2.8005(12) . ?
As4 Pb2 2.8120(11) . ?
As4 Pb3 2.8144(13) . ?
O1 C60 1.386(17) . ?
O1 C57 1.40(2) . ?
O2 C62 1.36(3) . ?
O2 C64 1.43(3) . ?
C1 C3 1.527(15) . ?
C1 C2 1.533(15) . ?
C1 C4 1.533(14) . ?
C5 C7 1.514(16) . ?
C5 C8 1.522(12) . ?
C5 C6 1.524(14) . ?
C9 C10 1.388(12) . ?
C9 C14 1.389(11) . ?
C10 C11 1.375(12) . ?
C11 C12 1.385(12) . ?
C12 C13 1.373(15) . ?
C13 C14 1.394(13) . ?
C15 C17 1.523(13) . ?
C15 C18 1.524(13) . ?
C15 C16 1.546(12) . ?
C19 C22 1.532(12) . ?
C19 C21 1.550(12) . ?
C19 C20 1.554(10) . ?
C23 C28 1.376(10) . ?
C23 C24 1.430(12) . ?
C24 C25 1.393(14) . ?
C25 C26 1.395(14) . ?
C26 C27 1.368(14) . ?
C27 C28 1.397(12) . ?
C29 C31 1.523(13) . ?
C29 C30 1.536(13) . ?
C29 C32 1.544(13) . ?
C33 C34 1.519(11) . ?
C33 C36 1.538(12) . ?
C33 C35 1.542(13) . ?
C37 C38 1.385(12) . ?
C37 C42 1.400(12) . ?
C38 C39 1.361(12) . ?
C39 C40 1.404(15) . ?
C40 C41 1.363(15) . ?
C41 C42 1.361(12) . ?
C43 C45 1.522(14) . ?
C43 C44 1.530(14) . ?
C43 C46 1.575(12) . ?
C47 C48 1.517(15) . ?
C47 C50 1.517(14) . ?
C47 C49 1.542(13) . ?
C51 C56 1.397(12) . ?
C51 C52 1.399(12) . ?
C52 C53 1.387(13) . ?
C53 C54 1.378(15) . ?
C54 C55 1.364(16) . ?
C55 C56 1.370(14) . ?
C57 C58 1.54(2) . ?
C58 C59 1.43(2) . ?
C59 C60 1.47(2) . ?
C61 C62 1.49(3) . ?
C61 C63 1.50(3) . ?
C63 C64 1.41(3) . ?

loop_
_geom_torsion_atom_site_label_1
_geom_torsion_atom_site_label_2
_geom_torsion_atom_site_label_3
_geom_torsion_atom_site_label_4
_geom_torsion
_geom_torsion_site_symmetry_1
_geom_torsion_site_symmetry_2
_geom_torsion_site_symmetry_3
_geom_torsion_site_symmetry_4
_geom_torsion_publ_flag
C9 Si1 As1 Pb2 -163.7(3) . . . . ?
C1 Si1 As1 Pb2 79.0(3) . . . . ?
C5 Si1 As1 Pb2 -47.1(3) . . . . ?
C9 Si1 As1 Pb4 -50.2(3) . . . . ?
C1 Si1 As1 Pb4 -167.6(3) . . . . ?
C5 Si1 As1 Pb4 66.4(3) . . . . ?
C9 Si1 As1 Pb1 67.9(3) . . . . ?
C1 Si1 As1 Pb1 -49.4(3) . . . . ?
C5 Si1 As1 Pb1 -175.4(3) . . . . ?
C23 Si2 As2 Pb3 -173.4(3) . . . . ?
C15 Si2 As2 Pb3 68.1(3) . . . . ?
C19 Si2 As2 Pb3 -57.2(3) . . . . ?
C23 Si2 As2 Pb2 -56.3(3) . . . . ?
C15 Si2 As2 Pb2 -174.8(3) . . . . ?
C19 Si2 As2 Pb2 59.9(3) . . . . ?
C23 Si2 As2 Pb1 58.3(3) . . . . ?
C15 Si2 As2 Pb1 -60.2(3) . . . . ?
C19 Si2 As2 Pb1 174.6(3) . . . . ?
C37 Si3 As3 Pb1 50.7(3) . . . . ?
C29 Si3 As3 Pb1 168.1(3) . . . . ?
C33 Si3 As3 Pb1 -66.9(3) . . . . ?
C37 Si3 As3 Pb3 -68.6(3) . . . . ?
C29 Si3 As3 Pb3 48.9(3) . . . . ?
C33 Si3 As3 Pb3 173.9(3) . . . . ?
C37 Si3 As3 Pb4 168.6(3) . . . . ?
C29 Si3 As3 Pb4 -73.9(3) . . . . ?
C33 Si3 As3 Pb4 51.1(3) . . . . ?
C51 Si4 As4 Pb4 -176.3(3) . . . . ?
C43 Si4 As4 Pb4 65.1(3) . . . . ?
C47 Si4 As4 Pb4 -60.1(3) . . . . ?
C51 Si4 As4 Pb2 -56.5(3) . . . . ?
C43 Si4 As4 Pb2 -175.0(3) . . . . ?
C47 Si4 As4 Pb2 59.7(3) . . . . ?
C51 Si4 As4 Pb3 63.3(3) . . . . ?
C43 Si4 As4 Pb3 -55.3(3) . . . . ?
C47 Si4 As4 Pb3 179.5(3) . . . . ?
Si2 As2 Pb1 As3 146.46(7) . . . . ?
Pb3 As2 Pb1 As3 8.14(2) . . . . ?
Pb2 As2 Pb1 As3 -91.61(4) . . . . ?
Si2 As2 Pb1 As1 -130.91(8) . . . . ?
Pb3 As2 Pb1 As1 90.77(4) . . . . ?
Pb2 As2 Pb1 As1 -8.99(3) . . . . ?
Si3 As3 Pb1 As2 -137.61(6) . . . . ?
Pb3 As3 Pb1 As2 -8.11(2) . . . . ?
Pb4 As3 Pb1 As2 92.23(4) . . . . ?
Si3 As3 Pb1 As1 140.18(7) . . . . ?
Pb3 As3 Pb1 As1 -90.32(4) . . . . ?
Pb4 As3 Pb1 As1 10.02(2) . . . . ?
Si1 As1 Pb1 As2 145.42(8) . . . . ?
Pb2 As1 Pb1 As2 8.99(3) . . . . ?
Pb4 As1 Pb1 As2 -90.67(4) . . . . ?
Si1 As1 Pb1 As3 -133.98(8) . . . . ?
Pb2 As1 Pb1 As3 89.60(3) . . . . ?
Pb4 As1 Pb1 As3 -10.06(2) . . . . ?
Si1 As1 Pb2 As2 -149.82(7) . . . . ?
Pb4 As1 Pb2 As2 90.04(4) . . . . ?
Pb1 As1 Pb2 As2 -8.98(3) . . . . ?
Si1 As1 Pb2 As4 127.69(8) . . . . ?
Pb4 As1 Pb2 As4 7.54(2) . . . . ?
Pb1 As1 Pb2 As4 -91.48(4) . . . . ?
Si2 As2 Pb2 As1 135.99(7) . . . . ?
Pb3 As2 Pb2 As1 -92.50(3) . . . . ?
Pb1 As2 Pb2 As1 9.10(3) . . . . ?
Si2 As2 Pb2 As4 -141.76(7) . . . . ?
Pb3 As2 Pb2 As4 -10.25(2) . . . . ?
Pb1 As2 Pb2 As4 91.35(4) . . . . ?
Si4 As4 Pb2 As1 -136.96(7) . . . . ?
Pb4 As4 Pb2 As1 -7.56(2) . . . . ?
Pb3 As4 Pb2 As1 92.86(4) . . . . ?
Si4 As4 Pb2 As2 140.38(7) . . . . ?
Pb4 As4 Pb2 As2 -90.22(4) . . . . ?
Pb3 As4 Pb2 As2 10.19(2) . . . . ?
Si2 As2 Pb3 As3 -144.13(8) . . . . ?
Pb2 As2 Pb3 As3 92.00(4) . . . . ?
Pb1 As2 Pb3 As3 -8.13(2) . . . . ?
Si2 As2 Pb3 As4 134.11(8) . . . . ?
Pb2 As2 Pb3 As4 10.24(2) . . . . ?
Pb1 As2 Pb3 As4 -89.90(4) . . . . ?
Si3 As3 Pb3 As2 135.10(7) . . . . ?
Pb1 As3 Pb3 As2 8.12(2) . . . . ?
Pb4 As3 Pb3 As2 -91.67(4) . . . . ?
Si3 As3 Pb3 As4 -142.02(7) . . . . ?
Pb1 As3 Pb3 As4 91.00(4) . . . . ?
Pb4 As3 Pb3 As4 -8.79(3) . . . . ?
Si4 As4 Pb3 As2 -140.91(8) . . . . ?
Pb4 As4 Pb3 As2 89.49(3) . . . . ?
Pb2 As4 Pb3 As2 -10.20(2) . . . . ?
Si4 As4 Pb3 As3 138.47(8) . . . . ?
Pb4 As4 Pb3 As3 8.87(3) . . . . ?
Pb2 As4 Pb3 As3 -90.82(4) . . . . ?
Si4 As4 Pb4 As1 138.17(8) . . . . ?
Pb2 As4 Pb4 As1 7.53(2) . . . . ?
Pb3 As4 Pb4 As1 -91.51(4) . . . . ?
Si4 As4 Pb4 As3 -139.15(8) . . . . ?
Pb2 As4 Pb4 As3 90.22(4) . . . . ?
Pb3 As4 Pb4 As3 -8.83(3) . . . . ?
Si1 As1 Pb4 As4 -133.67(7) . . . . ?
Pb2 As1 Pb4 As4 -7.57(2) . . . . ?
Pb1 As1 Pb4 As4 91.59(4) . . . . ?
Si1 As1 Pb4 As3 144.74(7) . . . . ?
Pb2 As1 Pb4 As3 -89.16(4) . . . . ?
Pb1 As1 Pb4 As3 10.01(2) . . . . ?
Si3 As3 Pb4 As4 141.02(8) . . . . ?
Pb1 As3 Pb4 As4 -92.54(3) . . . . ?
Pb3 As3 Pb4 As4 8.83(3) . . . . ?
Si3 As3 Pb4 As1 -136.56(8) . . . . ?
Pb1 As3 Pb4 As1 -10.12(2) . . . . ?
Pb3 As3 Pb4 As1 91.25(4) . . . . ?
C9 Si1 C1 C3 -178.8(8) . . . . ?
C5 Si1 C1 C3 58.0(8) . . . . ?
As1 Si1 C1 C3 -62.9(8) . . . . ?
C9 Si1 C1 C2 -61.4(9) . . . . ?
C5 Si1 C1 C2 175.3(9) . . . . ?
As1 Si1 C1 C2 54.4(9) . . . . ?
C9 Si1 C1 C4 59.1(10) . . . . ?
C5 Si1 C1 C4 -64.1(10) . . . . ?
As1 Si1 C1 C4 175.0(9) . . . . ?
C9 Si1 C5 C7 46.2(9) . . . . ?
C1 Si1 C5 C7 169.3(8) . . . . ?
As1 Si1 C5 C7 -68.7(8) . . . . ?
C9 Si1 C5 C8 -74.1(9) . . . . ?
C1 Si1 C5 C8 49.0(9) . . . . ?
As1 Si1 C5 C8 171.0(7) . . . . ?
C9 Si1 C5 C6 165.3(9) . . . . ?
C1 Si1 C5 C6 -71.6(10) . . . . ?
As1 Si1 C5 C6 50.5(10) . . . . ?
C1 Si1 C9 C10 106.9(7) . . . . ?
C5 Si1 C9 C10 -126.0(7) . . . . ?
As1 Si1 C9 C10 -10.7(7) . . . . ?
C1 Si1 C9 C14 -72.7(8) . . . . ?
C5 Si1 C9 C14 54.4(9) . . . . ?
As1 Si1 C9 C14 169.7(7) . . . . ?
C14 C9 C10 C11 -1.3(13) . . . . ?
Si1 C9 C10 C11 179.1(7) . . . . ?
C9 C10 C11 C12 0.9(14) . . . . ?
C10 C11 C12 C13 0.8(14) . . . . ?
C11 C12 C13 C14 -1.9(15) . . . . ?
C10 C9 C14 C13 0.1(14) . . . . ?
Si1 C9 C14 C13 179.7(8) . . . . ?
C12 C13 C14 C9 1.5(16) . . . . ?
C23 Si2 C15 C17 171.8(6) . . . . ?
C19 Si2 C15 C17 48.3(8) . . . . ?
As2 Si2 C15 C17 -72.7(7) . . . . ?
C23 Si2 C15 C18 -69.1(8) . . . . ?
C19 Si2 C15 C18 167.3(7) . . . . ?
As2 Si2 C15 C18 46.4(8) . . . . ?
C23 Si2 C15 C16 50.5(8) . . . . ?
C19 Si2 C15 C16 -73.0(8) . . . . ?
As2 Si2 C15 C16 166.0(6) . . . . ?
C23 Si2 C19 C22 158.2(5) . . . . ?
C15 Si2 C19 C22 -77.4(6) . . . . ?
As2 Si2 C19 C22 44.1(6) . . . . ?
C23 Si2 C19 C21 40.4(7) . . . . ?
C15 Si2 C19 C21 164.7(6) . . . . ?
As2 Si2 C19 C21 -73.8(6) . . . . ?
C23 Si2 C19 C20 -79.1(7) . . . . ?
C15 Si2 C19 C20 45.2(8) . . . . ?
As2 Si2 C19 C20 166.7(6) . . . . ?
C15 Si2 C23 C28 114.7(7) . . . . ?
C19 Si2 C23 C28 -118.3(7) . . . . ?
As2 Si2 C23 C28 -2.8(8) . . . . ?
C15 Si2 C23 C24 -67.0(8) . . . . ?
C19 Si2 C23 C24 60.0(8) . . . . ?
As2 Si2 C23 C24 175.5(7) . . . . ?
C28 C23 C24 C25 0.6(14) . . . . ?
Si2 C23 C24 C25 -177.8(8) . . . . ?
C23 C24 C25 C26 0.1(16) . . . . ?
C24 C25 C26 C27 -1.4(16) . . . . ?
C25 C26 C27 C28 2.1(14) . . . . ?
C24 C23 C28 C27 0.1(12) . . . . ?
Si2 C23 C28 C27 178.4(6) . . . . ?
C26 C27 C28 C23 -1.5(13) . . . . ?
C37 Si3 C29 C31 161.1(7) . . . . ?
C33 Si3 C29 C31 -75.3(8) . . . . ?
As3 Si3 C29 C31 44.5(7) . . . . ?
C37 Si3 C29 C30 43.7(7) . . . . ?
C33 Si3 C29 C30 167.4(6) . . . . ?
As3 Si3 C29 C30 -72.8(7) . . . . ?
C37 Si3 C29 C32 -75.7(7) . . . . ?
C33 Si3 C29 C32 48.0(8) . . . . ?
As3 Si3 C29 C32 167.8(6) . . . . ?
C37 Si3 C33 C34 174.6(7) . . . . ?
C29 Si3 C33 C34 51.3(8) . . . . ?
As3 Si3 C33 C34 -69.1(7) . . . . ?
C37 Si3 C33 C36 51.3(8) . . . . ?
C29 Si3 C33 C36 -72.0(8) . . . . ?
As3 Si3 C33 C36 167.6(6) . . . . ?
C37 Si3 C33 C35 -67.0(7) . . . . ?
C29 Si3 C33 C35 169.8(6) . . . . ?
As3 Si3 C33 C35 49.3(6) . . . . ?
C29 Si3 C37 C38 -109.7(8) . . . . ?
C33 Si3 C37 C38 123.1(8) . . . . ?
As3 Si3 C37 C38 7.2(8) . . . . ?
C29 Si3 C37 C42 65.8(8) . . . . ?
C33 Si3 C37 C42 -61.3(8) . . . . ?
As3 Si3 C37 C42 -177.2(7) . . . . ?
C42 C37 C38 C39 2.0(14) . . . . ?
Si3 C37 C38 C39 177.8(8) . . . . ?
C37 C38 C39 C40 -0.1(16) . . . . ?
C38 C39 C40 C41 -1.6(16) . . . . ?
C39 C40 C41 C42 1.3(15) . . . . ?
C40 C41 C42 C37 0.7(15) . . . . ?
C38 C37 C42 C41 -2.3(14) . . . . ?
Si3 C37 C42 C41 -178.1(7) . . . . ?
C51 Si4 C43 C45 -159.6(7) . . . . ?
C47 Si4 C43 C45 77.5(8) . . . . ?
As4 Si4 C43 C45 -43.2(8) . . . . ?
C51 Si4 C43 C44 -40.6(8) . . . . ?
C47 Si4 C43 C44 -163.6(7) . . . . ?
As4 Si4 C43 C44 75.8(7) . . . . ?
C51 Si4 C43 C46 79.3(8) . . . . ?
C47 Si4 C43 C46 -43.7(8) . . . . ?
As4 Si4 C43 C46 -164.3(6) . . . . ?
C51 Si4 C47 C48 61.9(8) . . . . ?
C43 Si4 C47 C48 -174.0(7) . . . . ?
As4 Si4 C47 C48 -53.6(8) . . . . ?
C51 Si4 C47 C50 -179.1(7) . . . . ?
C43 Si4 C47 C50 -55.0(8) . . . . ?
As4 Si4 C47 C50 65.4(7) . . . . ?
C51 Si4 C47 C49 -57.0(9) . . . . ?
C43 Si4 C47 C49 67.1(9) . . . . ?
As4 Si4 C47 C49 -172.5(7) . . . . ?
C43 Si4 C51 C56 -47.0(9) . . . . ?
C47 Si4 C51 C56 80.2(9) . . . . ?
As4 Si4 C51 C56 -163.7(8) . . . . ?
C43 Si4 C51 C52 134.3(8) . . . . ?
C47 Si4 C51 C52 -98.5(8) . . . . ?
As4 Si4 C51 C52 17.5(9) . . . . ?
C56 C51 C52 C53 -0.9(16) . . . . ?
Si4 C51 C52 C53 177.9(9) . . . . ?
C51 C52 C53 C54 0.7(18) . . . . ?
C52 C53 C54 C55 0.1(18) . . . . ?
C53 C54 C55 C56 -0.5(19) . . . . ?
C54 C55 C56 C51 0(2) . . . . ?
C52 C51 C56 C55 0.5(17) . . . . ?
Si4 C51 C56 C55 -178.3(10) . . . . ?
C60 O1 C57 C58 -11(2) . . . . ?
O1 C57 C58 C59 21(2) . . . . ?
C57 C58 C59 C60 -22(2) . . . . ?
C57 O1 C60 C59 -3(2) . . . . ?
C58 C59 C60 O1 16(2) . . . . ?
C64 O2 C62 C61 30(3) . . . . ?
C63 C61 C62 O2 -26(3) . . . . ?
C62 C61 C63 C64 12(3) . . . . ?
C61 C63 C64 O2 5(3) . . . . ?
C62 O2 C64 C63 -23(3) . . . . ?
